data_4037378
loop_
_publ_author_name
'Xu, Dongdong'
'Sun, Wen-Wu'
'Xie, Yanli'
'Liu, Ji-Kai'
'Liu, Bin'
'Zhou, Yingbi'
'Wu, Bin'

_publ_section_title
;
 Metal-Free Regioselective Hypervalent Iodine-Mediated C-2 and C-3
 Difunctionalization of N-Substituted Indoles.
;
_journal_issue 22
_journal_name_full 'The Journal of organic chemistry'
_journal_page_first 11081
_journal_page_last 11094
_journal_paper_doi 10.1021/acs.joc.6b02078
_journal_volume 81
_journal_year 2016
_chemical_formula_moiety 'C14 H11 N3 O3'
_chemical_formula_sum 'C14 H11 N3 O3'
_chemical_formula_weight 269.26
_space_group_IT_number 14
_space_group_name_Hall '-P 2yn'
_space_group_name_H-M_alt 'P 1 21/n 1'
_symmetry_cell_setting monoclinic
_symmetry_space_group_name_Hall '-P 2yn'
_symmetry_space_group_name_H-M 'P 1 21/n 1'
_atom_sites_solution_hydrogens geom
_atom_sites_solution_primary direct
_atom_sites_solution_secondary difmap
_audit_creation_method SHELXL-97
_cell_angle_alpha 90.00
_cell_angle_beta 99.542(2)
_cell_angle_gamma 90.00
_cell_formula_units_Z 4
_cell_length_a 10.2007(14)
_cell_length_b 7.0368(10)
_cell_length_c 17.310(2)
_cell_measurement_reflns_used 6462
_cell_measurement_temperature 100(2)
_cell_measurement_theta_max 30.25
_cell_measurement_theta_min 2.39
_cell_volume 1225.3(3)
_computing_cell_refinement 'Bruker SAINT'
_computing_data_collection 'Bruker APEX2'
_computing_data_reduction 'Bruker SAINT'
_computing_molecular_graphics 'Bruker SHELXTL'
_computing_publication_material 'Bruker SHELXTL'
_computing_structure_refinement 'SHELXL-97 (Sheldrick, 2008)'
_computing_structure_solution 'SHELXS-97 (Sheldrick, 2008)'
_diffrn_ambient_temperature 100(2)
_diffrn_measured_fraction_theta_full 0.959
_diffrn_measured_fraction_theta_max 0.959
_diffrn_measurement_device_type 'Bruker APEX-II CCD'
_diffrn_measurement_method '\f and \w scans'
_diffrn_radiation_monochromator graphite
_diffrn_radiation_source 'fine-focus sealed tube'
_diffrn_radiation_type MoK\a
_diffrn_radiation_wavelength 0.71073
_diffrn_reflns_av_R_equivalents 0.0232
_diffrn_reflns_av_sigmaI/netI 0.0224
_diffrn_reflns_limit_h_max 12
_diffrn_reflns_limit_h_min -13
_diffrn_reflns_limit_k_max 9
_diffrn_reflns_limit_k_min -9
_diffrn_reflns_limit_l_max 23
_diffrn_reflns_limit_l_min -23
_diffrn_reflns_number 12607
_diffrn_reflns_theta_full 29.99
_diffrn_reflns_theta_max 29.99
_diffrn_reflns_theta_min 2.17
_exptl_absorpt_coefficient_mu 0.106
_exptl_absorpt_correction_T_max 0.9853
_exptl_absorpt_correction_T_min 0.8162
_exptl_absorpt_correction_type multi-scan
_exptl_absorpt_process_details sadabs
_exptl_crystal_colour colourless
_exptl_crystal_density_diffrn 1.460
_exptl_crystal_density_method 'not measured'
_exptl_crystal_description needle
_exptl_crystal_F_000 560
_exptl_crystal_size_max 2.00
_exptl_crystal_size_mid 0.18
_exptl_crystal_size_min 0.14
_refine_diff_density_max 0.443
_refine_diff_density_min -0.245
_refine_diff_density_rms 0.054
_refine_ls_extinction_method none
_refine_ls_goodness_of_fit_ref 1.031
_refine_ls_hydrogen_treatment constr
_refine_ls_matrix_type full
_refine_ls_number_parameters 182
_refine_ls_number_reflns 3432
_refine_ls_number_restraints 0
_refine_ls_restrained_S_all 1.031
_refine_ls_R_factor_all 0.0427
_refine_ls_R_factor_gt 0.0382
_refine_ls_shift/su_max 0.001
_refine_ls_shift/su_mean 0.000
_refine_ls_structure_factor_coef Fsqd
_refine_ls_weighting_details 'calc w=1/[\s^2^(Fo^2^)+(0.0656P)^2^+0.3873P] where P=(Fo^2^+2Fc^2^)/3'
_refine_ls_weighting_scheme calc
_refine_ls_wR_factor_gt 0.1067
_refine_ls_wR_factor_ref 0.1112
_reflns_number_gt 3044
_reflns_number_total 3432
_reflns_threshold_expression >2sigma(I)
_cod_data_source_file jo6b02078_si_002.cif
_cod_data_source_block mo_bwxd7_0m
_cod_depositor_comments
;
The following automatic conversions were performed:

data item '_symmetry_cell_setting' value 'Monoclinic' was changed to
'monoclinic' in accordance with the
/home/saulius/struct/COD-crude-data/automatic-downloads/DataCite-retrospective/ACS/depositions/lib/dictionaries/cif_core.dic
dictionary named 'cif_core.dic' version 2.4.2 last updated on
2011-04-26.

Automatic conversion script
Id: cif_fix_values 6909 2019-04-08 15:41:33Z antanas 
;
_cod_original_cell_volume 1225.4(3)
_cod_original_sg_symbol_H-M 'P 21/n'
_cod_database_code 4037378

loop_
_symmetry_equiv_pos_as_xyz
'x, y, z'
'-x+1/2, y+1/2, -z+1/2'
'-x, -y, -z'
'x-1/2, -y-1/2, z-1/2'

loop_
_atom_site_label
_atom_site_type_symbol
_atom_site_fract_x
_atom_site_fract_y
_atom_site_fract_z
_atom_site_U_iso_or_equiv
_atom_site_adp_type
_atom_site_occupancy
_atom_site_symmetry_multiplicity
_atom_site_calc_flag
_atom_site_refinement_flags
O1 O 0.75310(7) 0.41803(11) 0.95340(4) 0.01663(16) Uani 1 1 d .
O2 O 0.70797(8) 0.40392(12) 1.07686(4) 0.02501(19) Uani 1 1 d .
O3 O 0.77609(8) 0.82609(12) 0.96467(5) 0.02487(19) Uani 1 1 d .
N1 N 0.56692(8) 0.48787(12) 0.85637(5) 0.01447(17) Uani 1 1 d .
N2 N 0.49030(8) 0.22559(12) 0.91576(5) 0.01563(18) Uani 1 1 d .
N3 N 0.41327(8) 0.29192(12) 0.77974(5) 0.01635(18) Uani 1 1 d .
C1 C 0.89811(11) 0.23778(16) 1.04452(7) 0.0238(2) Uani 1 1 d .
H1A H 0.9253 0.2204 1.1011 0.036 Uiso 1 1 calc R
H1B H 0.9702 0.2988 1.0227 0.036 Uiso 1 1 calc R
H1C H 0.8783 0.1138 1.0195 0.036 Uiso 1 1 calc R
C2 C 0.77675(10) 0.36052(14) 1.02962(6) 0.0177(2) Uani 1 1 d .
C3 C 0.64236(9) 0.54314(14) 0.93144(5) 0.01487(19) Uani 1 1 d .
H3 H 0.5848 0.5490 0.9728 0.018 Uiso 1 1 calc R
C4 C 0.48551(9) 0.32830(13) 0.84988(5) 0.01332(18) Uani 1 1 d .
C5 C 0.41349(10) 0.07023(14) 0.90873(6) 0.01623(19) Uani 1 1 d .
H5 H 0.4123 -0.0064 0.9538 0.019 Uiso 1 1 calc R
C6 C 0.33558(10) 0.01579(14) 0.83892(6) 0.0169(2) Uani 1 1 d .
H6 H 0.2829 -0.0962 0.8349 0.020 Uiso 1 1 calc R
C7 C 0.33893(10) 0.13381(14) 0.77535(6) 0.0175(2) Uani 1 1 d .
H7 H 0.2864 0.1015 0.7265 0.021 Uiso 1 1 calc R
C8 C 0.56864(9) 0.63525(14) 0.80138(6) 0.01456(19) Uani 1 1 d .
C9 C 0.64644(9) 0.78776(14) 0.83506(6) 0.0165(2) Uani 1 1 d .
C10 C 0.66732(10) 0.95006(15) 0.79248(7) 0.0209(2) Uani 1 1 d .
H10 H 0.7215 1.0510 0.8161 0.025 Uiso 1 1 calc R
C11 C 0.60696(11) 0.96023(16) 0.71479(7) 0.0235(2) Uani 1 1 d .
H11 H 0.6192 1.0692 0.6844 0.028 Uiso 1 1 calc R
C12 C 0.52802(11) 0.80968(16) 0.68140(6) 0.0219(2) Uani 1 1 d .
H12 H 0.4867 0.8195 0.6282 0.026 Uiso 1 1 calc R
C13 C 0.50738(10) 0.64545(15) 0.72297(6) 0.0178(2) Uani 1 1 d .
H13 H 0.4538 0.5444 0.6989 0.021 Uiso 1 1 calc R
C14 C 0.69875(10) 0.74023(14) 0.91616(6) 0.0168(2) Uani 1 1 d .

loop_
_atom_site_aniso_label
_atom_site_aniso_U_11
_atom_site_aniso_U_22
_atom_site_aniso_U_33
_atom_site_aniso_U_23
_atom_site_aniso_U_13
_atom_site_aniso_U_12
O1 0.0152(3) 0.0201(4) 0.0138(3) 0.0009(2) 0.0001(2) 0.0016(3)
O2 0.0326(4) 0.0266(4) 0.0160(3) 0.0018(3) 0.0044(3) 0.0032(3)
O3 0.0228(4) 0.0250(4) 0.0257(4) -0.0067(3) 0.0008(3) -0.0080(3)
N1 0.0158(4) 0.0144(4) 0.0123(3) 0.0006(3) -0.0002(3) -0.0021(3)
N2 0.0165(4) 0.0159(4) 0.0138(4) 0.0007(3) 0.0002(3) -0.0012(3)
N3 0.0176(4) 0.0164(4) 0.0137(4) 0.0005(3) -0.0014(3) -0.0008(3)
C1 0.0227(5) 0.0218(5) 0.0244(5) 0.0020(4) -0.0035(4) 0.0015(4)
C2 0.0205(5) 0.0156(4) 0.0153(4) 0.0006(3) -0.0025(3) -0.0043(4)
C3 0.0139(4) 0.0162(4) 0.0136(4) -0.0015(3) -0.0003(3) -0.0006(3)
C4 0.0123(4) 0.0135(4) 0.0138(4) -0.0007(3) 0.0011(3) 0.0012(3)
C5 0.0174(4) 0.0158(4) 0.0148(4) 0.0019(3) 0.0008(3) -0.0004(3)
C6 0.0164(4) 0.0155(4) 0.0175(4) 0.0002(3) -0.0009(3) -0.0022(3)
C7 0.0177(4) 0.0179(5) 0.0151(4) -0.0002(3) -0.0023(3) -0.0015(4)
C8 0.0132(4) 0.0146(4) 0.0167(4) 0.0016(3) 0.0046(3) 0.0018(3)
C9 0.0133(4) 0.0155(4) 0.0215(4) -0.0001(3) 0.0046(3) 0.0005(3)
C10 0.0158(5) 0.0172(5) 0.0312(5) 0.0029(4) 0.0076(4) -0.0013(4)
C11 0.0201(5) 0.0216(5) 0.0302(5) 0.0097(4) 0.0087(4) 0.0005(4)
C12 0.0208(5) 0.0246(5) 0.0211(5) 0.0073(4) 0.0057(4) 0.0025(4)
C13 0.0175(4) 0.0193(5) 0.0165(4) 0.0027(3) 0.0029(3) 0.0007(4)
C14 0.0137(4) 0.0165(4) 0.0208(4) -0.0026(3) 0.0045(3) -0.0011(3)

loop_
_atom_type_symbol
_atom_type_description
_atom_type_scat_dispersion_real
_atom_type_scat_dispersion_imag
_atom_type_scat_source
C C 0.0033 0.0016 'International Tables Vol C Tables 4.2.6.8 and 6.1.1.4'
H H 0.0000 0.0000 'International Tables Vol C Tables 4.2.6.8 and 6.1.1.4'
N N 0.0061 0.0033 'International Tables Vol C Tables 4.2.6.8 and 6.1.1.4'
O O 0.0106 0.0060 'International Tables Vol C Tables 4.2.6.8 and 6.1.1.4'

loop_
_geom_angle_atom_site_label_1
_geom_angle_atom_site_label_2
_geom_angle_atom_site_label_3
_geom_angle
C2 O1 C3 116.40(8)
C4 N1 C8 127.87(8)
C4 N1 C3 120.69(8)
C8 N1 C3 110.11(8)
C5 N2 C4 115.06(8)
C4 N3 C7 115.57(8)
C2 C1 H1A 109.5
C2 C1 H1B 109.5
H1A C1 H1B 109.5
C2 C1 H1C 109.5
H1A C1 H1C 109.5
H1B C1 H1C 109.5
O2 C2 O1 123.62(10)
O2 C2 C1 126.09(10)
O1 C2 C1 110.29(9)
O1 C3 N1 110.56(8)
O1 C3 C14 107.35(7)
N1 C3 C14 104.21(8)
O1 C3 H3 111.5
N1 C3 H3 111.5
C14 C3 H3 111.5
N3 C4 N2 127.21(9)
N3 C4 N1 117.40(8)
N2 C4 N1 115.38(8)
N2 C5 C6 123.18(9)
N2 C5 H5 118.4
C6 C5 H5 118.4
C7 C6 C5 116.20(9)
C7 C6 H6 121.9
C5 C6 H6 121.9
N3 C7 C6 122.76(9)
N3 C7 H7 118.6
C6 C7 H7 118.6
C13 C8 C9 119.67(9)
C13 C8 N1 129.74(9)
C9 C8 N1 110.59(8)
C10 C9 C8 122.16(10)
C10 C9 C14 129.35(10)
C8 C9 C14 108.47(9)
C11 C10 C9 118.24(10)
C11 C10 H10 120.9
C9 C10 H10 120.9
C10 C11 C12 119.72(10)
C10 C11 H11 120.1
C12 C11 H11 120.1
C13 C12 C11 122.72(10)
C13 C12 H12 118.6
C11 C12 H12 118.6
C12 C13 C8 117.48(10)
C12 C13 H13 121.3
C8 C13 H13 121.3
O3 C14 C9 130.18(10)
O3 C14 C3 123.20(10)
C9 C14 C3 106.54(8)

loop_
_geom_bond_atom_site_label_1
_geom_bond_atom_site_label_2
_geom_bond_distance
O1 C2 1.3628(12)
O1 C3 1.4330(12)
O2 C2 1.2017(14)
O3 C14 1.2137(13)
N1 C4 1.3900(12)
N1 C8 1.4097(12)
N1 C3 1.4493(12)
N2 C5 1.3388(13)
N2 C4 1.3441(12)
N3 C4 1.3366(12)
N3 C7 1.3414(13)
C1 C2 1.4964(15)
C1 H1A 0.9800
C1 H1B 0.9800
C1 H1C 0.9800
C3 C14 1.5410(14)
C3 H3 1.0000
C5 C6 1.3858(13)
C5 H5 0.9500
C6 C7 1.3835(14)
C6 H6 0.9500
C7 H7 0.9500
C8 C13 1.3989(13)
C8 C9 1.4028(14)
C9 C10 1.3947(14)
C9 C14 1.4557(14)
C10 C11 1.3850(16)
C10 H10 0.9500
C11 C12 1.3967(17)
C11 H11 0.9500
C12 C13 1.3956(14)
C12 H12 0.9500
C13 H13 0.9500

loop_
_geom_torsion_atom_site_label_1
_geom_torsion_atom_site_label_2
_geom_torsion_atom_site_label_3
_geom_torsion_atom_site_label_4
_geom_torsion
C3 O1 C2 O2 2.57(14)
C3 O1 C2 C1 -177.64(8)
C2 O1 C3 N1 -137.14(8)
C2 O1 C3 C14 109.80(9)
C4 N1 C3 O1 74.15(11)
C8 N1 C3 O1 -118.01(8)
C4 N1 C3 C14 -170.80(8)
C8 N1 C3 C14 -2.96(10)
C7 N3 C4 N2 -0.76(15)
C7 N3 C4 N1 178.17(9)
C5 N2 C4 N3 0.12(14)
C5 N2 C4 N1 -178.83(8)
C8 N1 C4 N3 10.89(14)
C3 N1 C4 N3 176.37(8)
C8 N1 C4 N2 -170.05(9)
C3 N1 C4 N2 -4.57(13)
C4 N2 C5 C6 0.85(14)
N2 C5 C6 C7 -1.08(15)
C4 N3 C7 C6 0.47(15)
C5 C6 C7 N3 0.37(15)
C4 N1 C8 C13 -11.80(16)
C3 N1 C8 C13 -178.53(10)
C4 N1 C8 C9 168.78(9)
C3 N1 C8 C9 2.05(11)
C13 C8 C9 C10 -1.16(15)
N1 C8 C9 C10 178.32(9)
C13 C8 C9 C14 -179.60(9)
N1 C8 C9 C14 -0.11(11)
C8 C9 C10 C11 1.02(15)
C14 C9 C10 C11 179.10(10)
C9 C10 C11 C12 -0.15(16)
C10 C11 C12 C13 -0.59(17)
C11 C12 C13 C8 0.45(16)
C9 C8 C13 C12 0.41(14)
N1 C8 C13 C12 -178.97(9)
C10 C9 C14 O3 -3.12(18)
C8 C9 C14 O3 175.17(11)
C10 C9 C14 C3 180.00(10)
C8 C9 C14 C3 -1.72(10)
O1 C3 C14 O3 -57.04(12)
N1 C3 C14 O3 -174.34(9)
O1 C3 C14 C9 120.11(8)
N1 C3 C14 C9 2.82(10)
